data_7721031
loop_
_publ_author_name
'Maliuzhenko, Vladyslav'
'Weselski, Marek'
'Ksiazek, Maria'
'Hochd\"orffer, Tim'
'Wolny, Juliusz A.'
'Kusz, Joachim'
'Bronisz, Robert'
'Sch\"unemann, Volker'

_publ_section_title
;
 A novel family of heteroleptic 1D chain spin-crossover complexes and its
 DFT modelling. How the formation of polynuclear chains modifies the
 ligand-field effects on spin transition
;
_journal_name_full 'Dalton Transactions'
_journal_paper_doi 10.1039/D6DT00320F
_journal_year 2026
_chemical_formula_moiety 'C20 H22 Fe N18, 2(B F4)'
_chemical_formula_sum 'C20 H22 B2 F8 Fe N18'
_chemical_formula_weight 744.02
_space_group_crystal_system triclinic
_space_group_IT_number 2
_space_group_name_Hall '-P 1'
_space_group_name_H-M_alt 'P -1'
_atom_sites_solution_hydrogens geom
_audit_creation_method SHELXL-2019/2
_audit_update_record
;
2023-04-27 deposited with the CCDC.	2026-05-13 downloaded from the CCDC.
;
_cell_angle_alpha 86.989(2)
_cell_angle_beta 84.475(3)
_cell_angle_gamma 85.069(3)
_cell_formula_units_Z 1
_cell_length_a 7.9524(3)
_cell_length_b 8.8207(2)
_cell_length_c 9.9917(3)
_cell_measurement_reflns_used 4210
_cell_measurement_temperature 100(1)
_cell_measurement_theta_max 36.3660
_cell_measurement_theta_min 3.3490
_cell_volume 694.34(4)
_computing_cell_refinement 'CrysAlisPro 1.171.38.41q (Rigaku OD, 2015)'
_computing_data_collection 'CrysAlisPro 1.171.38.41q (Rigaku OD, 2015)'
_computing_data_reduction 'CrysAlisPro 1.171.38.41q (Rigaku OD, 2015)'
_computing_structure_refinement 'SHELXL-2019/2 (Sheldrick, 2015)'
_computing_structure_solution 'SHELXS-2013 (Sheldrick, 2015)'
_diffrn_ambient_temperature 100(1)
_diffrn_detector_area_resol_mean 10.4498
_diffrn_measured_fraction_theta_full 0.998
_diffrn_measured_fraction_theta_max 0.999
_diffrn_measurement_device_type
;
SuperNova diffractometer (Agilent Technologies) with Atlas detector
;
_diffrn_measurement_method '\w scans'
_diffrn_radiation_type MoK\a
_diffrn_radiation_wavelength 0.71073
_diffrn_reflns_av_R_equivalents 0.0206
_diffrn_reflns_av_unetI/netI 0.0269
_diffrn_reflns_Laue_measured_fraction_full 0.998
_diffrn_reflns_Laue_measured_fraction_max 0.999
_diffrn_reflns_limit_h_max 9
_diffrn_reflns_limit_h_min -9
_diffrn_reflns_limit_k_max 10
_diffrn_reflns_limit_k_min -11
_diffrn_reflns_limit_l_max 11
_diffrn_reflns_limit_l_min -12
_diffrn_reflns_number 5862
_diffrn_reflns_point_group_measured_fraction_full 0.998
_diffrn_reflns_point_group_measured_fraction_max 0.999
_diffrn_reflns_theta_full 25.242
_diffrn_reflns_theta_max 26.366
_diffrn_reflns_theta_min 3.027
_diffrn_source 'micro-focus sealed X-ray tube'
_exptl_absorpt_coefficient_mu 0.650
_exptl_absorpt_correction_T_max 1.00000
_exptl_absorpt_correction_T_min 0.79656
_exptl_absorpt_correction_type multi-scan
_exptl_absorpt_process_details
;
CrysAlisPro 1.171.38.41q (Rigaku Oxford Diffraction, 2015)
Empirical absorption correction using spherical harmonics,
 implemented in SCALE3 ABSPACK scaling algorithm.
;
_exptl_crystal_density_diffrn 1.779
_exptl_crystal_description polyhedron
_exptl_crystal_F_000 376
_exptl_crystal_size_max 0.230
_exptl_crystal_size_mid 0.140
_exptl_crystal_size_min 0.040
_refine_diff_density_max 0.899
_refine_diff_density_min -0.491
_refine_diff_density_rms 0.064
_refine_ls_extinction_method none
_refine_ls_goodness_of_fit_ref 1.051
_refine_ls_hydrogen_treatment constr
_refine_ls_matrix_type full
_refine_ls_number_parameters 233
_refine_ls_number_reflns 2831
_refine_ls_number_restraints 18
_refine_ls_restrained_S_all 1.091
_refine_ls_R_factor_all 0.0375
_refine_ls_R_factor_gt 0.0343
_refine_ls_shift/su_max 0.000
_refine_ls_shift/su_mean 0.000
_refine_ls_structure_factor_coef Fsqd
_refine_ls_weighting_details 'w=1/[\s^2^(Fo^2^)+(0.0408P)^2^+0.6654P] where P=(Fo^2^+2Fc^2^)/3'
_refine_ls_weighting_scheme calc
_refine_ls_wR_factor_gt 0.0847
_refine_ls_wR_factor_ref 0.0873
_reflns_Friedel_coverage 0.000
_reflns_number_gt 2617
_reflns_number_total 2831
_reflns_threshold_expression 'I > 2\s(I)'
_cod_data_source_file d6dt00320f10.cif
_cod_data_source_block 1_1_rb22_v43cd_2a_100K
_cod_original_cell_volume 694.35(4)
_cod_database_code 7721031
_shelx_shelxl_version_number 2019/2
_shelx_space_group_comment
;
The symmetry employed for this shelxl refinement is uniquely defined
by the following loop, which should always be used as a source of
symmetry information in preference to the above space-group names.
They are only intended as comments.
;
_shelx_estimated_absorpt_t_min 0.865
_shelx_estimated_absorpt_t_max 0.974

loop_
_space_group_symop_operation_xyz
'x, y, z'
'-x, -y, -z'

loop_
_atom_site_label
_atom_site_type_symbol
_atom_site_fract_x
_atom_site_fract_y
_atom_site_fract_z
_atom_site_U_iso_or_equiv
_atom_site_adp_type
_atom_site_occupancy
_atom_site_site_symmetry_order
_atom_site_calc_flag
_atom_site_refinement_flags_posn
_atom_site_refinement_flags_adp
_atom_site_refinement_flags_occupancy
_atom_site_disorder_assembly
_atom_site_disorder_group
Fe1 Fe 0.500000 0.000000 1.000000 0.01015(11) Uani 1 2 d S . P . .
F3 F 0.17252(16) 0.46775(15) 0.42247(12) 0.0303(3) Uani 1 1 d D . . . .
F4A F 0.20938(18) 0.44566(17) 0.19488(13) 0.0324(3) Uani 0.9523(18) 1 d D . P A 1
F2A F 0.36851(19) 0.29317(16) 0.33015(14) 0.0344(4) Uani 0.9523(18) 1 d D . P A 1
F1A F 0.4112(2) 0.5440(2) 0.30109(17) 0.0502(5) Uani 0.9523(18) 1 d D . P A 1
F1B F 0.4537(10) 0.432(3) 0.3650(17) 0.0502(5) Uani 0.0477(18) 1 d D . P A 2
F4B F 0.284(2) 0.5856(14) 0.2370(14) 0.0324(3) Uani 0.0477(18) 1 d D . P A 2
F2B F 0.272(2) 0.3268(16) 0.2356(15) 0.0344(4) Uani 0.0477(18) 1 d D . P A 2
N1 N 0.34145(19) 0.14126(16) 0.89683(15) 0.0127(3) Uani 1 1 d . . . . .
N22 N 0.73040(19) 0.29712(17) 0.19332(15) 0.0135(3) Uani 1 1 d . . . . .
N14 N 0.64024(19) 0.01973(17) 0.82759(15) 0.0132(3) Uani 1 1 d . . . . .
N24 N 0.60344(19) 0.17390(17) 0.06681(15) 0.0129(3) Uani 1 1 d . . . . .
N13 N 0.8010(2) -0.02038(18) 0.77617(16) 0.0165(3) Uani 1 1 d . . . . .
N23 N 0.6820(2) 0.16141(17) 0.17873(15) 0.0145(3) Uani 1 1 d . . . . .
N11 N 0.6747(2) 0.10868(17) 0.62307(15) 0.0144(3) Uani 1 1 d . . . . .
N21 N 0.6895(2) 0.40005(18) 0.09752(16) 0.0186(3) Uani 1 1 d . . . . .
N12 N 0.8222(2) 0.03250(18) 0.65272(16) 0.0176(3) Uani 1 1 d . . . . .
C15 C 0.5633(2) 0.10002(19) 0.73170(18) 0.0131(4) Uani 1 1 d . . . . .
C2 C 0.3894(2) 0.16338(19) 0.76305(18) 0.0133(4) Uani 1 1 d . . . . .
C6 C 0.1877(2) 0.1997(2) 0.94297(19) 0.0171(4) Uani 1 1 d . . . . .
H6 H 0.153960 0.189126 1.036585 0.021 Uiso 1 1 calc R U . . .
C3 C 0.2833(2) 0.2341(2) 0.67299(19) 0.0153(4) Uani 1 1 d . . . . .
H3 H 0.319419 0.243972 0.579746 0.018 Uiso 1 1 calc R U . . .
C17 C 0.8310(2) 0.2097(2) 0.41594(18) 0.0159(4) Uani 1 1 d . . . . .
H17A H 0.911808 0.233591 0.479802 0.019 Uiso 1 1 calc R U . . .
H17B H 0.873590 0.112106 0.375428 0.019 Uiso 1 1 calc R U . . .
C4 C 0.1219(2) 0.2903(2) 0.72286(19) 0.0165(4) Uani 1 1 d . . . . .
H4 H 0.044803 0.338255 0.663731 0.020 Uiso 1 1 calc R U . . .
C5 C 0.0750(2) 0.2756(2) 0.8592(2) 0.0184(4) Uani 1 1 d . . . . .
H5 H -0.033099 0.316794 0.895455 0.022 Uiso 1 1 calc R U . . .
C18 C 0.8238(3) 0.3344(2) 0.30609(19) 0.0181(4) Uani 1 1 d . . . . .
H18A H 0.769127 0.429042 0.345419 0.022 Uiso 1 1 calc R U . . .
H18B H 0.940961 0.354250 0.270970 0.022 Uiso 1 1 calc R U . . .
C16 C 0.6582(2) 0.1921(2) 0.49235(18) 0.0164(4) Uani 1 1 d . . . . .
H16A H 0.599349 0.294099 0.507632 0.020 Uiso 1 1 calc R U . . .
H16B H 0.588695 0.136405 0.437560 0.020 Uiso 1 1 calc R U . . .
C25 C 0.6099(2) 0.3193(2) 0.01950(19) 0.0170(4) Uani 1 1 d . . . . .
H25 H 0.562901 0.359035 -0.060244 0.020 Uiso 1 1 calc R U . . .
B1 B 0.2906(3) 0.4397(2) 0.3132(2) 0.0189(4) Uani 1 1 d D . . . .

loop_
_atom_site_aniso_label
_atom_site_aniso_U_11
_atom_site_aniso_U_22
_atom_site_aniso_U_33
_atom_site_aniso_U_23
_atom_site_aniso_U_13
_atom_site_aniso_U_12
Fe1 0.01292(19) 0.01006(18) 0.00746(18) 0.00202(12) -0.00292(13) -0.00022(13)
F3 0.0279(7) 0.0389(7) 0.0205(6) 0.0019(5) 0.0037(5) 0.0084(5)
F4A 0.0317(8) 0.0461(8) 0.0186(7) 0.0086(6) -0.0075(5) 0.0018(6)
F2A 0.0428(9) 0.0313(7) 0.0266(7) -0.0027(6) -0.0091(6) 0.0184(6)
F1A 0.0573(11) 0.0524(10) 0.0446(10) -0.0176(8) 0.0120(8) -0.0355(9)
F1B 0.0573(11) 0.0524(10) 0.0446(10) -0.0176(8) 0.0120(8) -0.0355(9)
F4B 0.0317(8) 0.0461(8) 0.0186(7) 0.0086(6) -0.0075(5) 0.0018(6)
F2B 0.0428(9) 0.0313(7) 0.0266(7) -0.0027(6) -0.0091(6) 0.0184(6)
N1 0.0154(7) 0.0105(7) 0.0128(7) 0.0012(6) -0.0036(6) -0.0027(6)
N22 0.0172(8) 0.0132(7) 0.0106(7) 0.0022(6) -0.0026(6) -0.0037(6)
N14 0.0155(8) 0.0127(7) 0.0117(7) 0.0013(6) -0.0035(6) -0.0006(6)
N24 0.0146(7) 0.0145(7) 0.0093(7) 0.0014(6) -0.0024(6) 0.0013(6)
N13 0.0158(8) 0.0189(8) 0.0139(8) 0.0031(6) -0.0004(6) 0.0012(6)
N23 0.0186(8) 0.0137(7) 0.0117(7) 0.0010(6) -0.0045(6) -0.0026(6)
N11 0.0160(8) 0.0154(7) 0.0115(7) 0.0020(6) -0.0024(6) 0.0005(6)
N21 0.0265(9) 0.0153(8) 0.0146(8) 0.0044(6) -0.0057(7) -0.0038(6)
N12 0.0172(8) 0.0203(8) 0.0139(8) 0.0050(6) -0.0023(6) 0.0035(6)
C15 0.0166(9) 0.0124(8) 0.0107(8) -0.0001(6) -0.0035(7) -0.0015(7)
C2 0.0167(9) 0.0112(8) 0.0125(9) 0.0009(6) -0.0029(7) -0.0032(6)
C6 0.0178(9) 0.0166(9) 0.0161(9) 0.0022(7) -0.0004(7) 0.0000(7)
C3 0.0186(9) 0.0146(8) 0.0134(9) 0.0022(7) -0.0040(7) -0.0032(7)
C17 0.0173(9) 0.0187(9) 0.0122(9) 0.0015(7) -0.0043(7) -0.0023(7)
C4 0.0166(9) 0.0145(8) 0.0194(9) 0.0037(7) -0.0074(7) -0.0026(7)
C5 0.0162(9) 0.0176(9) 0.0205(10) 0.0026(7) -0.0015(7) 0.0011(7)
C18 0.0237(10) 0.0196(9) 0.0127(9) 0.0018(7) -0.0059(7) -0.0089(7)
C16 0.0188(9) 0.0196(9) 0.0103(9) 0.0048(7) -0.0034(7) 0.0000(7)
C25 0.0226(10) 0.0143(9) 0.0144(9) 0.0035(7) -0.0057(7) -0.0023(7)
B1 0.0165(10) 0.0210(11) 0.0188(11) 0.0020(8) -0.0016(8) -0.0001(8)

loop_
_atom_type_symbol
_atom_type_description
_atom_type_scat_dispersion_real
_atom_type_scat_dispersion_imag
_atom_type_scat_source
C C 0.0033 0.0016 'International Tables Vol C Tables 4.2.6.8 and 6.1.1.4'
H H 0.0000 0.0000 'International Tables Vol C Tables 4.2.6.8 and 6.1.1.4'
B B 0.0013 0.0007 'International Tables Vol C Tables 4.2.6.8 and 6.1.1.4'
F F 0.0171 0.0103 'International Tables Vol C Tables 4.2.6.8 and 6.1.1.4'
Fe Fe 0.3463 0.8444 'International Tables Vol C Tables 4.2.6.8 and 6.1.1.4'
N N 0.0061 0.0033 'International Tables Vol C Tables 4.2.6.8 and 6.1.1.4'

loop_
_geom_angle_atom_site_label_1
_geom_angle_atom_site_label_2
_geom_angle_atom_site_label_3
_geom_angle
_geom_angle_site_symmetry_1
_geom_angle_site_symmetry_3
_geom_angle_publ_flag
N14 Fe1 N14 180.0 . 2_657 ?
N14 Fe1 N24 89.94(6) . 2_656 ?
N14 Fe1 N24 90.06(6) 2_657 2_656 ?
N14 Fe1 N24 90.06(6) . 1_556 ?
N14 Fe1 N24 89.94(6) 2_657 1_556 ?
N24 Fe1 N24 180.00(5) 2_656 1_556 ?
N14 Fe1 N1 99.64(6) . 2_657 ?
N14 Fe1 N1 80.36(6) 2_657 2_657 ?
N24 Fe1 N1 91.36(6) 2_656 2_657 ?
N24 Fe1 N1 88.64(6) 1_556 2_657 ?
N14 Fe1 N1 80.36(6) . . ?
N14 Fe1 N1 99.64(6) 2_657 . ?
N24 Fe1 N1 88.64(6) 2_656 . ?
N24 Fe1 N1 91.36(6) 1_556 . ?
N1 Fe1 N1 180.00(9) 2_657 . ?
C6 N1 C2 117.58(15) . . ?
C6 N1 Fe1 126.29(13) . . ?
C2 N1 Fe1 115.64(12) . . ?
N23 N22 N21 114.68(15) . . ?
N23 N22 C18 123.24(15) . . ?
N21 N22 C18 122.08(15) . . ?
C15 N14 N13 107.24(14) . . ?
C15 N14 Fe1 114.31(12) . . ?
N13 N14 Fe1 138.38(12) . . ?
N23 N24 C25 106.72(15) . . ?
N23 N24 Fe1 121.75(12) . 1_554 ?
C25 N24 Fe1 131.51(13) . 1_554 ?
N12 N13 N14 109.32(14) . . ?
N22 N23 N24 105.08(14) . . ?
C15 N11 N12 108.24(15) . . ?
C15 N11 C16 129.98(15) . . ?
N12 N11 C16 121.65(15) . . ?
C25 N21 N22 101.75(15) . . ?
N13 N12 N11 107.50(15) . . ?
N14 C15 N11 107.70(15) . . ?
N14 C15 C2 118.44(16) . . ?
N11 C15 C2 133.80(16) . . ?
N1 C2 C3 123.24(17) . . ?
N1 C2 C15 110.26(15) . . ?
C3 C2 C15 126.48(17) . . ?
N1 C6 C5 122.50(18) . . ?
N1 C6 H6 118.8 . . ?
C5 C6 H6 118.8 . . ?
C2 C3 C4 118.03(17) . . ?
C2 C3 H3 121.0 . . ?
C4 C3 H3 121.0 . . ?
C18 C17 C16 112.05(15) . . ?
C18 C17 H17A 109.2 . . ?
C16 C17 H17A 109.2 . . ?
C18 C17 H17B 109.2 . . ?
C16 C17 H17B 109.2 . . ?
H17A C17 H17B 107.9 . . ?
C5 C4 C3 119.23(17) . . ?
C5 C4 H4 120.4 . . ?
C3 C4 H4 120.4 . . ?
C4 C5 C6 119.28(18) . . ?
C4 C5 H5 120.4 . . ?
C6 C5 H5 120.4 . . ?
N22 C18 C17 113.46(15) . . ?
N22 C18 H18A 108.9 . . ?
C17 C18 H18A 108.9 . . ?
N22 C18 H18B 108.9 . . ?
C17 C18 H18B 108.9 . . ?
H18A C18 H18B 107.7 . . ?
N11 C16 C17 111.21(15) . . ?
N11 C16 H16A 109.4 . . ?
C17 C16 H16A 109.4 . . ?
N11 C16 H16B 109.4 . . ?
C17 C16 H16B 109.4 . . ?
H16A C16 H16B 108.0 . . ?
N21 C25 N24 111.76(16) . . ?
N21 C25 H25 124.1 . . ?
N24 C25 H25 124.1 . . ?
F2B B1 F3 119.0(7) . . ?
F1A B1 F3 111.37(18) . . ?
F1A B1 F2A 109.71(18) . . ?
F3 B1 F2A 108.74(17) . . ?
F1A B1 F4A 109.22(18) . . ?
F3 B1 F4A 109.99(16) . . ?
F2A B1 F4A 107.74(17) . . ?
F2B B1 F1B 113.7(7) . . ?
F3 B1 F1B 105.9(6) . . ?
F2B B1 F4B 111.1(7) . . ?
F3 B1 F4B 102.7(6) . . ?
F1B B1 F4B 102.8(7) . . ?

loop_
_geom_bond_atom_site_label_1
_geom_bond_atom_site_label_2
_geom_bond_distance
_geom_bond_site_symmetry_2
_geom_bond_publ_flag
Fe1 N14 1.9681(15) . ?
Fe1 N14 1.9681(15) 2_657 ?
Fe1 N24 1.9763(15) 2_656 ?
Fe1 N24 1.9763(15) 1_556 ?
Fe1 N1 2.0125(15) 2_657 ?
Fe1 N1 2.0125(15) . ?
F3 B1 1.387(2) . ?
F4A B1 1.397(2) . ?
F2A B1 1.394(2) . ?
F1A B1 1.377(3) . ?
F1B B1 1.437(8) . ?
F4B B1 1.460(8) . ?
F2B B1 1.321(7) . ?
N1 C6 1.335(2) . ?
N1 C2 1.363(2) . ?
N22 N23 1.308(2) . ?
N22 N21 1.328(2) . ?
N22 C18 1.474(2) . ?
N14 C15 1.327(2) . ?
N14 N13 1.356(2) . ?
N24 N23 1.328(2) . ?
N24 C25 1.347(2) . ?
N13 N12 1.296(2) . ?
N11 C15 1.337(2) . ?
N11 N12 1.352(2) . ?
N11 C16 1.476(2) . ?
N21 C25 1.322(2) . ?
C15 C2 1.458(3) . ?
C2 C3 1.381(2) . ?
C6 C5 1.391(3) . ?
C6 H6 0.9500 . ?
C3 C4 1.391(3) . ?
C3 H3 0.9500 . ?
C17 C18 1.514(3) . ?
C17 C16 1.523(3) . ?
C17 H17A 0.9900 . ?
C17 H17B 0.9900 . ?
C4 C5 1.380(3) . ?
C4 H4 0.9500 . ?
C5 H5 0.9500 . ?
C18 H18A 0.9900 . ?
C18 H18B 0.9900 . ?
C16 H16A 0.9900 . ?
C16 H16B 0.9900 . ?
C25 H25 0.9500 . ?

loop_
_geom_torsion_atom_site_label_1
_geom_torsion_atom_site_label_2
_geom_torsion_atom_site_label_3
_geom_torsion_atom_site_label_4
_geom_torsion
_geom_torsion_site_symmetry_1
_geom_torsion_site_symmetry_2
_geom_torsion_site_symmetry_3
_geom_torsion_site_symmetry_4
_geom_torsion_publ_flag
C15 N14 N13 N12 -0.3(2) . . . . ?
Fe1 N14 N13 N12 -176.94(14) . . . . ?
N21 N22 N23 N24 -0.2(2) . . . . ?
C18 N22 N23 N24 -179.87(16) . . . . ?
C25 N24 N23 N22 0.19(19) . . . . ?
Fe1 N24 N23 N22 -178.67(11) 1_554 . . . ?
N23 N22 N21 C25 0.1(2) . . . . ?
C18 N22 N21 C25 179.80(17) . . . . ?
N14 N13 N12 N11 0.3(2) . . . . ?
C15 N11 N12 N13 -0.2(2) . . . . ?
C16 N11 N12 N13 175.99(16) . . . . ?
N13 N14 C15 N11 0.18(19) . . . . ?
Fe1 N14 C15 N11 177.71(11) . . . . ?
N13 N14 C15 C2 -177.32(15) . . . . ?
Fe1 N14 C15 C2 0.2(2) . . . . ?
N12 N11 C15 N14 0.0(2) . . . . ?
C16 N11 C15 N14 -175.78(17) . . . . ?
N12 N11 C15 C2 176.99(19) . . . . ?
C16 N11 C15 C2 1.2(3) . . . . ?
C6 N1 C2 C3 -4.3(3) . . . . ?
Fe1 N1 C2 C3 168.21(14) . . . . ?
C6 N1 C2 C15 176.75(15) . . . . ?
Fe1 N1 C2 C15 -10.77(18) . . . . ?
N14 C15 C2 N1 7.0(2) . . . . ?
N11 C15 C2 N1 -169.72(18) . . . . ?
N14 C15 C2 C3 -171.95(17) . . . . ?
N11 C15 C2 C3 11.3(3) . . . . ?
C2 N1 C6 C5 2.6(3) . . . . ?
Fe1 N1 C6 C5 -168.98(14) . . . . ?
N1 C2 C3 C4 2.5(3) . . . . ?
C15 C2 C3 C4 -178.67(17) . . . . ?
C2 C3 C4 C5 0.9(3) . . . . ?
C3 C4 C5 C6 -2.5(3) . . . . ?
N1 C6 C5 C4 0.7(3) . . . . ?
N23 N22 C18 C17 -10.3(3) . . . . ?
N21 N22 C18 C17 170.04(17) . . . . ?
C16 C17 C18 N22 -68.9(2) . . . . ?
C15 N11 C16 C17 162.34(17) . . . . ?
N12 N11 C16 C17 -13.0(2) . . . . ?
C18 C17 C16 N11 -161.73(15) . . . . ?
N22 N21 C25 N24 0.0(2) . . . . ?
N23 N24 C25 N21 -0.1(2) . . . . ?
Fe1 N24 C25 N21 178.58(13) 1_554 . . . ?
